data_7245011
loop_
_publ_author_name
'Karunathilaka, Dilan'
'Rajapakse, R. M. G.'
'Steen, April'
'Sexton, Thomas More'
'Sparks, Nicholas'
'Mosely, Jacquelyn'
'Rheingold, Arnold L.'
'Hammer, Nathan I.'
'Tschumper, Gregory S.'
'Watkins, Davita'

_publ_section_title
;
 Correlation of Solid-State Order to Optoelectronic Behavior in
 Heterocyclic Oligomers
;
_journal_name_full CrystEngComm
_journal_paper_doi 10.1039/D2CE00560C
_journal_year 2022
_chemical_formula_moiety 'C34 H40 N2 S4'
_chemical_formula_sum 'C34 H40 N2 S4'
_chemical_formula_weight 604.92
_space_group_crystal_system triclinic
_space_group_IT_number 2
_space_group_name_Hall '-P 1'
_space_group_name_H-M_alt 'P -1'
_atom_sites_solution_hydrogens geom
_atom_sites_solution_primary direct
_audit_creation_date 2021-02-12
_audit_creation_method
;
Olex2 1.3
(compiled 2020.11.12 svn.r5f609507 for OlexSys, GUI svn.r6226)
;
_audit_update_record
;
2022-04-21 deposited with the CCDC.	2022-05-30 downloaded from the CCDC.
;
_cell_angle_alpha 80.692(8)
_cell_angle_beta 84.686(7)
_cell_angle_gamma 71.676(7)
_cell_formula_units_Z 1
_cell_length_a 5.765(3)
_cell_length_b 7.688(4)
_cell_length_c 18.142(9)
_cell_measurement_reflns_used 2508
_cell_measurement_temperature 100.0
_cell_measurement_theta_max 26.43
_cell_measurement_theta_min 2.82
_cell_volume 752.5(7)
_computing_molecular_graphics 'Olex2 1.3 (Dolomanov et al., 2009)'
_computing_publication_material 'Olex2 1.3 (Dolomanov et al., 2009)'
_computing_structure_refinement 'SHELXL 2014/7 (Sheldrick, 2015)'
_computing_structure_solution 'SHELXS  (Sheldrick, 2008)'
_diffrn_ambient_temperature 100.0
_diffrn_measured_fraction_theta_full 1.000
_diffrn_measured_fraction_theta_max 0.969
_diffrn_measurement_device_type 'Bruker APEX-II CCD'
_diffrn_measurement_method '\f and \w scans'
_diffrn_radiation_type MoK\a
_diffrn_radiation_wavelength 0.71073
_diffrn_reflns_av_R_equivalents 0.0486
_diffrn_reflns_av_unetI/netI 0.0802
_diffrn_reflns_Laue_measured_fraction_full 1.000
_diffrn_reflns_Laue_measured_fraction_max 0.969
_diffrn_reflns_limit_h_max 7
_diffrn_reflns_limit_h_min -7
_diffrn_reflns_limit_k_max 9
_diffrn_reflns_limit_k_min -9
_diffrn_reflns_limit_l_max 22
_diffrn_reflns_limit_l_min -22
_diffrn_reflns_number 6216
_diffrn_reflns_point_group_measured_fraction_full 1.000
_diffrn_reflns_point_group_measured_fraction_max 0.969
_diffrn_reflns_theta_full 25.242
_diffrn_reflns_theta_max 26.518
_diffrn_reflns_theta_min 1.139
_diffrn_source_current 50.0
_diffrn_source_power 2.5
_diffrn_source_voltage 50.0
_diffrn_standards_number 0
_exptl_absorpt_coefficient_mu 0.343
_exptl_absorpt_correction_T_max 0.677
_exptl_absorpt_correction_T_min 0.511
_exptl_absorpt_correction_type multi-scan
_exptl_absorpt_process_details SADABS
_exptl_crystal_colour yellow
_exptl_crystal_colour_primary yellow
_exptl_crystal_density_diffrn 1.335
_exptl_crystal_description plate
_exptl_crystal_F_000 322
_exptl_crystal_size_max 0.29
_exptl_crystal_size_mid 0.27
_exptl_crystal_size_min 0.1
_refine_diff_density_max 1.367
_refine_diff_density_min -0.708
_refine_diff_density_rms 0.145
_refine_ls_extinction_method none
_refine_ls_goodness_of_fit_ref 1.603
_refine_ls_hydrogen_treatment constr
_refine_ls_matrix_type full
_refine_ls_number_parameters 184
_refine_ls_number_reflns 3083
_refine_ls_number_restraints 0
_refine_ls_restrained_S_all 1.603
_refine_ls_R_factor_all 0.1232
_refine_ls_R_factor_gt 0.1130
_refine_ls_shift/su_max 0.000
_refine_ls_shift/su_mean 0.000
_refine_ls_structure_factor_coef Fsqd
_refine_ls_weighting_details 'w=1/[\s^2^(Fo^2^)+(0.2000P)^2^] where P=(Fo^2^+2Fc^2^)/3'
_refine_ls_weighting_scheme calc
_refine_ls_wR_factor_gt 0.3653
_refine_ls_wR_factor_ref 0.3859
_reflns_Friedel_coverage 0.000
_reflns_number_gt 2595
_reflns_number_total 3083
_reflns_threshold_expression 'I > 2\s(I)'
_cod_data_source_file d2ce00560c2.cif
_cod_data_source_block dwat72r_0m_a
_cod_original_cell_volume 752.4(7)
_cod_database_code 7245011
_shelx_shelxl_version_number 2014/7
_shelx_space_group_comment
;
The symmetry employed for this shelxl refinement is uniquely defined
by the following loop, which should always be used as a source of
symmetry information in preference to the above space-group names.
They are only intended as comments.
;
_shelx_estimated_absorpt_t_max 0.966
_shelx_estimated_absorpt_t_min 0.907
_olex2_refinement_description
;
1. Twinned data refinement
 Scales: 0.908(3)
 0.092(3)
2. Fixed Uiso
 At 1.2 times of:
  All C(H) groups, All C(H,H) groups
 At 1.5 times of:
  All C(H,H,H) groups
3.a Secondary CH2 refined with riding coordinates:
 C13(H13A,H13B), C16(H16A,H16B), C12(H12A,H12B), C15(H15A,H15B), C14(H14A,H14B)
3.b Aromatic/amide H refined with riding coordinates:
 C6(H6), C5(H5), C10(H10), C9(H9)
3.c Idealised Me refined as rotating group:
 C1(H1A,H1B,H1C), C17(H17A,H17B,H17C)
;
_olex2_submission_special_instructions 'No special instructions were received'

loop_
_space_group_symop_operation_xyz
'x, y, z'
'-x, -y, -z'

loop_
_atom_site_label
_atom_site_type_symbol
_atom_site_fract_x
_atom_site_fract_y
_atom_site_fract_z
_atom_site_U_iso_or_equiv
_atom_site_adp_type
_atom_site_occupancy
_atom_site_site_symmetry_order
_atom_site_calc_flag
_atom_site_refinement_flags_posn
_atom_site_refinement_flags_adp
_atom_site_refinement_flags_occupancy
_atom_site_disorder_assembly
_atom_site_disorder_group
S1 S 0.2872(3) 0.5714(2) 0.79989(9) 0.0087(5) Uani 1 1 d . . . . .
S2 S 0.1868(3) 0.8163(2) 0.56501(9) 0.0097(5) Uani 1 1 d . . . . .
N1 N 0.1998(12) 0.4489(8) 0.9521(3) 0.0103(13) Uani 1 1 d . . . . .
C3 C -0.0078(14) 0.5743(10) 0.9273(4) 0.0088(15) Uani 1 1 d . . . . .
C8 C 0.3193(14) 0.6955(10) 0.6476(4) 0.0094(15) Uani 1 1 d . . . . .
C13 C 0.7109(14) 0.7508(10) 0.3896(4) 0.0114(15) Uani 1 1 d . . . . .
H13A H 0.7601 0.6142 0.3938 0.014 Uiso 1 1 calc R U . . .
H13B H 0.8374 0.7851 0.4122 0.014 Uiso 1 1 calc R U . . .
C11 C 0.4625(14) 0.7495(10) 0.5135(4) 0.0096(15) Uani 1 1 d . . . . .
C6 C -0.0740(14) 0.7873(10) 0.7255(4) 0.0113(15) Uani 1 1 d . . . . .
H6 H -0.1705 0.8620 0.6856 0.014 Uiso 1 1 calc R U . . .
C16 C 0.8902(13) 0.8755(10) 0.1789(4) 0.0103(15) Uani 1 1 d . . . . .
H16A H 0.8290 1.0112 0.1787 0.012 Uiso 1 1 calc R U . . .
H16B H 0.7627 0.8383 0.1582 0.012 Uiso 1 1 calc R U . . .
C5 C -0.1705(14) 0.7598(10) 0.7996(4) 0.0118(15) Uani 1 1 d . . . . .
H5 H -0.3362 0.8142 0.8150 0.014 Uiso 1 1 calc R U . . .
C10 C 0.6408(14) 0.6393(10) 0.5581(4) 0.0114(15) Uani 1 1 d . . . . .
H10 H 0.8041 0.5865 0.5402 0.014 Uiso 1 1 calc R U . . .
C12 C 0.4647(14) 0.8214(10) 0.4313(4) 0.0119(15) Uani 1 1 d . . . . .
H12A H 0.4158 0.9583 0.4251 0.014 Uiso 1 1 calc R U . . .
H12B H 0.3406 0.7863 0.4078 0.014 Uiso 1 1 calc R U . . .
C2 C 0.2128(14) 0.3733(10) 1.0239(4) 0.0100(15) Uani 1 1 d . . . . .
C15 C 0.9272(13) 0.7824(10) 0.2589(4) 0.0105(15) Uani 1 1 d . . . . .
H15A H 1.0546 0.8186 0.2801 0.013 Uiso 1 1 calc R U . . .
H15B H 0.9851 0.6464 0.2598 0.013 Uiso 1 1 calc R U . . .
C1 C 0.4534(15) 0.2331(11) 1.0460(4) 0.0156(16) Uani 1 1 d . . . . .
H1A H 0.5635 0.2132 1.0015 0.023 Uiso 1 1 calc R U . . .
H1B H 0.4259 0.1160 1.0684 0.023 Uiso 1 1 calc R U . . .
H1C H 0.5273 0.2789 1.0823 0.023 Uiso 1 1 calc R U . . .
C17 C 1.1194(15) 0.8296(11) 0.1284(4) 0.0176(17) Uani 1 1 d . . . . .
H17A H 1.0779 0.8824 0.0766 0.026 Uiso 1 1 calc R U . . .
H17B H 1.1900 0.6949 0.1317 0.026 Uiso 1 1 calc R U . . .
H17C H 1.2385 0.8818 0.1441 0.026 Uiso 1 1 calc R U . . .
C14 C 0.6904(14) 0.8360(10) 0.3069(4) 0.0120(15) Uani 1 1 d . . . . .
H14A H 0.5651 0.7985 0.2852 0.014 Uiso 1 1 calc R U . . .
H14B H 0.6318 0.9724 0.3041 0.014 Uiso 1 1 calc R U . . .
C9 C 0.5625(15) 0.6088(10) 0.6348(4) 0.0120(15) Uani 1 1 d . . . . .
H9 H 0.6684 0.5359 0.6729 0.014 Uiso 1 1 calc R U . . .
C4 C 0.0061(14) 0.6440(10) 0.8468(4) 0.0090(15) Uani 1 1 d . . . . .
C7 C 0.1719(14) 0.6962(10) 0.7163(4) 0.0099(15) Uani 1 1 d . . . . .

loop_
_atom_site_aniso_label
_atom_site_aniso_U_11
_atom_site_aniso_U_22
_atom_site_aniso_U_33
_atom_site_aniso_U_23
_atom_site_aniso_U_13
_atom_site_aniso_U_12
S1 0.0106(9) 0.0108(9) 0.0046(8) -0.0001(7) 0.0005(7) -0.0040(7)
S2 0.0107(10) 0.0127(9) 0.0047(8) -0.0002(7) 0.0017(7) -0.0032(7)
N1 0.013(3) 0.014(3) 0.007(3) -0.001(2) 0.002(2) -0.009(3)
C3 0.016(4) 0.009(3) 0.005(3) -0.001(3) 0.002(3) -0.011(3)
C8 0.015(4) 0.009(3) 0.006(3) -0.001(3) -0.001(3) -0.006(3)
C13 0.014(4) 0.012(4) 0.011(3) -0.003(3) 0.001(3) -0.008(3)
C11 0.013(4) 0.008(3) 0.009(3) -0.004(3) 0.003(3) -0.005(3)
C6 0.013(4) 0.015(4) 0.007(3) 0.001(3) -0.003(3) -0.006(3)
C16 0.011(4) 0.010(3) 0.009(3) -0.002(3) 0.003(3) -0.002(3)
C5 0.010(4) 0.017(4) 0.010(4) 0.000(3) 0.002(3) -0.008(3)
C10 0.011(4) 0.012(3) 0.011(4) -0.002(3) 0.003(3) -0.004(3)
C12 0.012(4) 0.014(4) 0.009(3) -0.001(3) -0.001(3) -0.003(3)
C2 0.015(4) 0.012(4) 0.007(3) -0.001(3) 0.001(3) -0.010(3)
C15 0.008(3) 0.013(4) 0.012(3) 0.001(3) 0.002(3) -0.007(3)
C1 0.015(4) 0.021(4) 0.008(3) -0.001(3) 0.000(3) -0.004(3)
C17 0.019(4) 0.024(4) 0.012(4) -0.006(3) 0.011(3) -0.011(4)
C14 0.014(4) 0.013(4) 0.010(3) -0.001(3) 0.003(3) -0.007(3)
C9 0.016(4) 0.013(4) 0.008(3) -0.001(3) -0.002(3) -0.006(3)
C4 0.012(4) 0.012(3) 0.006(3) -0.002(3) 0.003(3) -0.007(3)
C7 0.011(4) 0.012(4) 0.009(3) -0.002(3) 0.002(3) -0.008(3)

loop_
_atom_type_symbol
_atom_type_description
_atom_type_scat_dispersion_real
_atom_type_scat_dispersion_imag
_atom_type_scat_source
C C 0.0033 0.0016 'International Tables Vol C Tables 4.2.6.8 and 6.1.1.4'
H H 0.0000 0.0000 'International Tables Vol C Tables 4.2.6.8 and 6.1.1.4'
N N 0.0061 0.0033 'International Tables Vol C Tables 4.2.6.8 and 6.1.1.4'
S S 0.1246 0.1234 'International Tables Vol C Tables 4.2.6.8 and 6.1.1.4'

loop_
_geom_angle_atom_site_label_1
_geom_angle_atom_site_label_2
_geom_angle_atom_site_label_3
_geom_angle
_geom_angle_site_symmetry_1
_geom_angle_site_symmetry_3
_geom_angle_publ_flag
C7 S1 C4 92.2(4) . . ?
C8 S2 C11 92.4(4) . . ?
C2 N1 C3 120.0(6) . . ?
N1 C3 C2 120.6(6) . 2_567 ?
N1 C3 C4 113.6(6) . . ?
C2 C3 C4 125.9(7) 2_567 . ?
C9 C8 S2 110.4(5) . . ?
C9 C8 C7 129.7(7) . . ?
C7 C8 S2 119.9(6) . . ?
H13A C13 H13B 108.2 . . ?
C12 C13 H13A 109.8 . . ?
C12 C13 H13B 109.8 . . ?
C12 C13 C14 109.6(6) . . ?
C14 C13 H13A 109.8 . . ?
C14 C13 H13B 109.8 . . ?
C10 C11 S2 110.4(5) . . ?
C10 C11 C12 131.8(7) . . ?
C12 C11 S2 117.8(6) . . ?
C5 C6 H6 122.9 . . ?
C7 C6 H6 122.9 . . ?
C7 C6 C5 114.1(7) . . ?
H16A C16 H16B 107.6 . . ?
C15 C16 H16A 108.7 . . ?
C15 C16 H16B 108.7 . . ?
C15 C16 C17 114.0(6) . . ?
C17 C16 H16A 108.7 . . ?
C17 C16 H16B 108.7 . . ?
C6 C5 H5 124.2 . . ?
C4 C5 C6 111.6(7) . . ?
C4 C5 H5 124.2 . . ?
C11 C10 H10 123.0 . . ?
C11 C10 C9 114.0(7) . . ?
C9 C10 H10 123.0 . . ?
C13 C12 H12A 108.6 . . ?
C13 C12 H12B 108.6 . . ?
C11 C12 C13 114.6(7) . . ?
C11 C12 H12A 108.6 . . ?
C11 C12 H12B 108.6 . . ?
H12A C12 H12B 107.6 . . ?
N1 C2 C3 119.4(7) . 2_567 ?
N1 C2 C1 115.9(6) . . ?
C3 C2 C1 124.7(6) 2_567 . ?
C16 C15 H15A 109.4 . . ?
C16 C15 H15B 109.4 . . ?
C16 C15 C14 111.4(6) . . ?
H15A C15 H15B 108.0 . . ?
C14 C15 H15A 109.4 . . ?
C14 C15 H15B 109.4 . . ?
C2 C1 H1A 109.5 . . ?
C2 C1 H1B 109.5 . . ?
C2 C1 H1C 109.5 . . ?
H1A C1 H1B 109.5 . . ?
H1A C1 H1C 109.5 . . ?
H1B C1 H1C 109.5 . . ?
C16 C17 H17A 109.5 . . ?
C16 C17 H17B 109.5 . . ?
C16 C17 H17C 109.5 . . ?
H17A C17 H17B 109.5 . . ?
H17A C17 H17C 109.5 . . ?
H17B C17 H17C 109.5 . . ?
C13 C14 H14A 108.5 . . ?
C13 C14 H14B 108.5 . . ?
C15 C14 C13 115.2(7) . . ?
C15 C14 H14A 108.5 . . ?
C15 C14 H14B 108.5 . . ?
H14A C14 H14B 107.5 . . ?
C8 C9 C10 112.9(7) . . ?
C8 C9 H9 123.5 . . ?
C10 C9 H9 123.5 . . ?
C3 C4 S1 117.2(6) . . ?
C5 C4 S1 111.6(5) . . ?
C5 C4 C3 131.2(7) . . ?
C8 C7 S1 122.7(6) . . ?
C6 C7 S1 110.4(5) . . ?
C6 C7 C8 126.8(7) . . ?

loop_
_geom_bond_atom_site_label_1
_geom_bond_atom_site_label_2
_geom_bond_distance
_geom_bond_site_symmetry_2
_geom_bond_publ_flag
S1 C4 1.729(7) . ?
S1 C7 1.725(8) . ?
S2 C8 1.734(7) . ?
S2 C11 1.740(7) . ?
N1 C3 1.341(10) . ?
N1 C2 1.338(9) . ?
C3 C2 1.401(10) 2_567 ?
C3 C4 1.475(9) . ?
C8 C9 1.366(11) . ?
C8 C7 1.442(10) . ?
C13 H13A 0.9900 . ?
C13 H13B 0.9900 . ?
C13 C12 1.526(10) . ?
C13 C14 1.536(10) . ?
C11 C10 1.347(11) . ?
C11 C12 1.506(10) . ?
C6 H6 0.9500 . ?
C6 C5 1.417(10) . ?
C6 C7 1.377(11) . ?
C16 H16A 0.9900 . ?
C16 H16B 0.9900 . ?
C16 C15 1.513(9) . ?
C16 C17 1.516(10) . ?
C5 H5 0.9500 . ?
C5 C4 1.381(11) . ?
C10 H10 0.9500 . ?
C10 C9 1.428(10) . ?
C12 H12A 0.9900 . ?
C12 H12B 0.9900 . ?
C2 C3 1.401(10) 2_567 ?
C2 C1 1.506(11) . ?
C15 H15A 0.9900 . ?
C15 H15B 0.9900 . ?
C15 C14 1.528(10) . ?
C1 H1A 0.9800 . ?
C1 H1B 0.9800 . ?
C1 H1C 0.9800 . ?
C17 H17A 0.9800 . ?
C17 H17B 0.9800 . ?
C17 H17C 0.9800 . ?
C14 H14A 0.9900 . ?
C14 H14B 0.9900 . ?
C9 H9 0.9500 . ?

loop_
_geom_torsion_atom_site_label_1
_geom_torsion_atom_site_label_2
_geom_torsion_atom_site_label_3
_geom_torsion_atom_site_label_4
_geom_torsion
_geom_torsion_site_symmetry_1
_geom_torsion_site_symmetry_2
_geom_torsion_site_symmetry_3
_geom_torsion_site_symmetry_4
_geom_torsion_publ_flag
S2 C8 C9 C10 -0.4(8) . . . . ?
S2 C8 C7 S1 177.1(4) . . . . ?
S2 C8 C7 C6 -0.9(10) . . . . ?
S2 C11 C10 C9 -1.3(8) . . . . ?
S2 C11 C12 C13 -177.8(5) . . . . ?
N1 C3 C4 S1 -5.5(8) . . . . ?
N1 C3 C4 C5 173.8(7) . . . . ?
C3 N1 C2 C3 0.3(11) . . . 2_567 ?
C3 N1 C2 C1 179.6(6) . . . . ?
C8 S2 C11 C10 0.9(5) . . . . ?
C8 S2 C11 C12 -178.5(5) . . . . ?
C11 S2 C8 C9 -0.3(6) . . . . ?
C11 S2 C8 C7 -179.7(6) . . . . ?
C11 C10 C9 C8 1.1(9) . . . . ?
C6 C5 C4 S1 0.2(8) . . . . ?
C6 C5 C4 C3 -179.1(7) . . . . ?
C16 C15 C14 C13 -178.9(6) . . . . ?
C5 C6 C7 S1 0.8(8) . . . . ?
C5 C6 C7 C8 179.0(7) . . . . ?
C10 C11 C12 C13 2.9(11) . . . . ?
C12 C13 C14 C15 177.9(5) . . . . ?
C12 C11 C10 C9 178.0(7) . . . . ?
C2 N1 C3 C2 -0.3(11) . . . 2_567 ?
C2 N1 C3 C4 -179.7(6) . . . . ?
C2 C3 C4 S1 175.2(5) 2_567 . . . ?
C2 C3 C4 C5 -5.5(12) 2_567 . . . ?
C17 C16 C15 C14 179.4(6) . . . . ?
C14 C13 C12 C11 -179.1(5) . . . . ?
C9 C8 C7 S1 -2.1(11) . . . . ?
C9 C8 C7 C6 179.9(7) . . . . ?
C4 S1 C7 C8 -178.9(6) . . . . ?
C4 S1 C7 C6 -0.6(6) . . . . ?
C7 S1 C4 C3 179.6(5) . . . . ?
C7 S1 C4 C5 0.2(6) . . . . ?
C7 C8 C9 C10 178.9(7) . . . . ?
C7 C6 C5 C4 -0.7(9) . . . . ?

loop_
_twin_individual_id
_twin_individual_mass_fraction_refined
1 0.908(3)
2 0.092(3)
